data_4031543
loop_
_publ_author_name
'Kaleta, Ji\<r\'i'
'Kaletov\'a, Eva'
'C\'isa\<rov\'a, Ivana'
'Teat, Simon J.'
'Michl, Josef'

_publ_section_title
;
 Synthesis of Triptycene-Based Molecular Rotors for Langmuir-Blodgett
 Monolayers.
;
_journal_issue 20
_journal_name_full 'The Journal of organic chemistry'
_journal_page_first 10134
_journal_page_last 10150
_journal_paper_doi 10.1021/acs.joc.5b01753
_journal_volume 80
_journal_year 2015
_chemical_compound_source 'synthesized by Dr. Jiri Kaleta'
_chemical_formula_moiety 'C30 H17 Br'
_chemical_formula_sum 'C30 H17 Br'
_chemical_formula_weight 457.35
_chemical_name_systematic
; 
 ? 
;
_space_group_IT_number 14
_space_group_name_Hall '-P 2ybc'
_symmetry_cell_setting monoclinic
_symmetry_space_group_name_Hall '-P 2ybc'
_symmetry_space_group_name_H-M 'P 1 21/c 1'
_atom_sites_solution_hydrogens geom
_atom_sites_solution_primary direct
_atom_sites_solution_secondary difmap
_audit_creation_method SHELXL-97
_cell_angle_alpha 90.00
_cell_angle_beta 104.557(4)
_cell_angle_gamma 90.00
_cell_formula_units_Z 4
_cell_length_a 9.9671(8)
_cell_length_b 13.0196(13)
_cell_length_c 17.0747(14)
_cell_measurement_reflns_used 4601
_cell_measurement_temperature 150(2)
_cell_measurement_theta_max 27.4235
_cell_measurement_theta_min 2.8139
_cell_volume 2144.6(3)
_computing_cell_refinement 'SAINT V8.34A (Bruker AXS Inc., 2013)'
_computing_data_collection 'Bruker Instrument Service v2014.5.0.0'
_computing_data_reduction 'SAINT V8.34A (Bruker AXS Inc., 2013)'
_computing_structure_refinement 'SHELXL-97 (Sheldrick, 1997)'
_computing_structure_solution 'SHELXL-2014 (Sheldrick, 2014)'
_diffrn_ambient_temperature 150(2)
_diffrn_measured_fraction_theta_full 0.999
_diffrn_measured_fraction_theta_max 0.999
_diffrn_measurement_device_type 'Bruker APEX-II CCD'
_diffrn_measurement_method '\f and \w scans'
_diffrn_radiation_monochromator graphite
_diffrn_radiation_source 'fine-focus sealed tube'
_diffrn_radiation_type MoK\a
_diffrn_radiation_wavelength 0.71073
_diffrn_reflns_av_R_equivalents 0.0262
_diffrn_reflns_av_sigmaI/netI 0.0373
_diffrn_reflns_limit_h_max 12
_diffrn_reflns_limit_h_min -10
_diffrn_reflns_limit_k_max 12
_diffrn_reflns_limit_k_min -16
_diffrn_reflns_limit_l_max 22
_diffrn_reflns_limit_l_min -22
_diffrn_reflns_number 14593
_diffrn_reflns_theta_full 27.50
_diffrn_reflns_theta_max 27.50
_diffrn_reflns_theta_min 1.99
_diffrn_standards_number 0
_exptl_absorpt_coefficient_mu 1.931
_exptl_absorpt_correction_T_max 0.7929
_exptl_absorpt_correction_T_min 0.5407
_exptl_absorpt_correction_type numerical
_exptl_absorpt_process_details 'SADABS V2014/3 (Bruker AXS Inc.)'
_exptl_crystal_colour colourless
_exptl_crystal_density_diffrn 1.416
_exptl_crystal_density_method 'not measured'
_exptl_crystal_description prism
_exptl_crystal_F_000 928
_exptl_crystal_size_max 0.36
_exptl_crystal_size_mid 0.29
_exptl_crystal_size_min 0.13
_refine_diff_density_max 0.321
_refine_diff_density_min -0.352
_refine_diff_density_rms 0.056
_refine_ls_extinction_method none
_refine_ls_goodness_of_fit_ref 1.020
_refine_ls_hydrogen_treatment mixed
_refine_ls_matrix_type full
_refine_ls_number_parameters 280
_refine_ls_number_reflns 4911
_refine_ls_number_restraints 0
_refine_ls_restrained_S_all 1.020
_refine_ls_R_factor_all 0.0475
_refine_ls_R_factor_gt 0.0310
_refine_ls_shift/su_max 0.001
_refine_ls_shift/su_mean 0.000
_refine_ls_structure_factor_coef Fsqd
_refine_ls_weighting_details 'calc w=1/[\s^2^(Fo^2^)+(0.0240P)^2^+0.9627P] where P=(Fo^2^+2Fc^2^)/3'
_refine_ls_weighting_scheme calc
_refine_ls_wR_factor_gt 0.0629
_refine_ls_wR_factor_ref 0.0676
_reflns_number_gt 3868
_reflns_number_total 4911
_reflns_threshold_expression I>2\s(I)
_cod_data_source_file jo5b01753_si_009.cif
_cod_data_source_block JK559
_cod_depositor_comments 'Adding full bibliography for 4031540--4031548.cif.'
_cod_database_code 4031543

loop_
_symmetry_equiv_pos_as_xyz
'x, y, z'
'-x, y+1/2, -z+1/2'
'-x, -y, -z'
'x, -y-1/2, z-1/2'

loop_
_atom_site_label
_atom_site_type_symbol
_atom_site_fract_x
_atom_site_fract_y
_atom_site_fract_z
_atom_site_U_iso_or_equiv
_atom_site_adp_type
_atom_site_occupancy
_atom_site_symmetry_multiplicity
_atom_site_calc_flag
_atom_site_refinement_flags
Br1 Br 0.88705(2) 0.137053(17) 0.135917(12) 0.03262(7) Uani 1 1 d .
C1 C 0.7192(2) 0.42697(16) 0.37576(11) 0.0267(4) Uani 1 1 d .
C2 C 0.69211(19) 0.48878(16) 0.42122(11) 0.0257(4) Uani 1 1 d .
C3 C 0.67134(19) 0.56478(15) 0.47353(11) 0.0232(4) Uani 1 1 d .
C4 C 0.66294(18) 0.63374(15) 0.51810(10) 0.0203(4) Uani 1 1 d .
C5 C 0.67312(17) 0.72146(14) 0.57294(10) 0.0170(4) Uani 1 1 d .
C6 C 0.55096(17) 0.79708(14) 0.55178(10) 0.0171(4) Uani 1 1 d .
C7 C 0.43502(18) 0.78906(15) 0.48774(11) 0.0215(4) Uani 1 1 d .
H7 H 0.4238 0.7320 0.4520 0.026 Uiso 1 1 calc R
C8 C 0.33498(18) 0.86586(16) 0.47651(11) 0.0250(4) Uani 1 1 d .
H8 H 0.2549 0.8612 0.4326 0.030 Uiso 1 1 calc R
C9 C 0.35064(18) 0.94919(16) 0.52858(11) 0.0246(4) Uani 1 1 d .
H9 H 0.2816 1.0012 0.5200 0.030 Uiso 1 1 calc R
C10 C 0.46704(18) 0.95682(15) 0.59323(11) 0.0218(4) Uani 1 1 d .
H10 H 0.4779 1.0137 0.6291 0.026 Uiso 1 1 calc R
C11 C 0.56696(17) 0.88070(14) 0.60480(10) 0.0177(4) Uani 1 1 d .
C12 C 0.70147(17) 0.87833(14) 0.67113(10) 0.0191(4) Uani 1 1 d .
H12 H 0.7120 0.9384 0.7087 0.023 Uiso 1 1 calc R
C13 C 0.81730(18) 0.87085(15) 0.62753(10) 0.0188(4) Uani 1 1 d .
C14 C 0.92878(19) 0.93672(16) 0.63612(11) 0.0245(4) Uani 1 1 d .
H14 H 0.9394 0.9935 0.6721 0.029 Uiso 1 1 calc R
C15 C 1.02562(19) 0.91855(18) 0.59116(12) 0.0315(5) Uani 1 1 d .
H15 H 1.1020 0.9639 0.5962 0.038 Uiso 1 1 calc R
C16 C 1.0117(2) 0.83565(18) 0.53966(12) 0.0313(5) Uani 1 1 d .
H16 H 1.0787 0.8240 0.5097 0.038 Uiso 1 1 calc R
C17 C 0.89989(18) 0.76871(16) 0.53113(11) 0.0228(4) Uani 1 1 d .
H17 H 0.8905 0.7112 0.4959 0.027 Uiso 1 1 calc R
C18 C 0.80293(17) 0.78743(14) 0.57475(10) 0.0179(4) Uani 1 1 d .
C19 C 0.70194(17) 0.77583(14) 0.71380(10) 0.0176(4) Uani 1 1 d .
C20 C 0.71643(18) 0.76079(15) 0.79564(10) 0.0221(4) Uani 1 1 d .
H20 H 0.7267 0.8178 0.8314 0.026 Uiso 1 1 calc R
C21 C 0.71574(19) 0.66123(16) 0.82507(11) 0.0274(5) Uani 1 1 d .
H21 H 0.7257 0.6502 0.8812 0.033 Uiso 1 1 calc R
C22 C 0.70056(19) 0.57792(16) 0.77302(11) 0.0260(4) Uani 1 1 d .
H22 H 0.7005 0.5103 0.7939 0.031 Uiso 1 1 calc R
C23 C 0.68545(18) 0.59243(15) 0.69059(11) 0.0219(4) Uani 1 1 d .
H23 H 0.6745 0.5354 0.6548 0.026 Uiso 1 1 calc R
C24 C 0.68664(17) 0.69129(15) 0.66176(10) 0.0179(4) Uani 1 1 d .
C25 C 0.75806(19) 0.35616(15) 0.32039(10) 0.0223(4) Uani 1 1 d .
C26 C 0.66730(19) 0.28043(16) 0.28121(11) 0.0257(4) Uani 1 1 d .
H26 H 0.5785 0.2738 0.2918 0.031 Uiso 1 1 calc R
C27 C 0.70560(19) 0.21449(15) 0.22681(11) 0.0253(4) Uani 1 1 d .
H27 H 0.6437 0.1627 0.2001 0.030 Uiso 1 1 calc R
C28 C 0.83478(19) 0.22509(15) 0.21198(10) 0.0215(4) Uani 1 1 d .
C29 C 0.92727(19) 0.29925(15) 0.25028(11) 0.0246(4) Uani 1 1 d .
H29 H 1.0159 0.3053 0.2395 0.030 Uiso 1 1 calc R
C30 C 0.88868(19) 0.36459(16) 0.30463(11) 0.0253(4) Uani 1 1 d .
H30 H 0.9516 0.4157 0.3315 0.030 Uiso 1 1 calc R

loop_
_atom_site_aniso_label
_atom_site_aniso_U_11
_atom_site_aniso_U_22
_atom_site_aniso_U_33
_atom_site_aniso_U_23
_atom_site_aniso_U_13
_atom_site_aniso_U_12
Br1 0.04177(13) 0.02700(12) 0.03354(12) -0.00681(9) 0.01777(9) 0.00500(10)
C1 0.0322(11) 0.0235(12) 0.0248(10) 0.0002(9) 0.0078(8) 0.0005(9)
C2 0.0298(11) 0.0231(11) 0.0251(10) -0.0015(8) 0.0086(8) -0.0003(9)
C3 0.0265(10) 0.0232(11) 0.0207(9) 0.0004(8) 0.0073(7) -0.0007(8)
C4 0.0201(9) 0.0221(10) 0.0188(9) 0.0021(8) 0.0051(7) -0.0003(8)
C5 0.0195(9) 0.0167(10) 0.0152(8) -0.0017(7) 0.0050(7) -0.0002(7)
C6 0.0167(9) 0.0179(10) 0.0181(9) 0.0020(7) 0.0069(7) -0.0012(7)
C7 0.0212(9) 0.0229(11) 0.0210(9) -0.0002(8) 0.0063(7) -0.0029(8)
C8 0.0170(9) 0.0329(12) 0.0244(9) 0.0052(9) 0.0041(7) -0.0030(9)
C9 0.0176(9) 0.0283(12) 0.0314(10) 0.0075(9) 0.0126(8) 0.0048(8)
C10 0.0231(10) 0.0224(11) 0.0243(9) 0.0003(8) 0.0140(8) -0.0004(8)
C11 0.0185(9) 0.0189(10) 0.0181(8) 0.0015(7) 0.0092(7) -0.0025(7)
C12 0.0200(9) 0.0193(10) 0.0188(9) -0.0033(7) 0.0060(7) -0.0023(7)
C13 0.0173(9) 0.0212(10) 0.0167(8) 0.0036(8) 0.0019(7) 0.0011(8)
C14 0.0248(10) 0.0261(12) 0.0199(9) 0.0033(8) 0.0007(7) -0.0042(8)
C15 0.0204(10) 0.0441(14) 0.0290(11) 0.0073(10) 0.0042(8) -0.0112(9)
C16 0.0219(10) 0.0496(15) 0.0249(10) 0.0042(10) 0.0105(8) -0.0035(9)
C17 0.0215(9) 0.0281(12) 0.0193(9) 0.0016(8) 0.0063(7) 0.0020(8)
C18 0.0142(8) 0.0225(10) 0.0164(8) 0.0041(7) 0.0026(7) 0.0008(7)
C19 0.0132(8) 0.0202(10) 0.0197(9) -0.0005(7) 0.0046(7) -0.0021(7)
C20 0.0218(9) 0.0267(11) 0.0179(9) -0.0031(8) 0.0054(7) -0.0028(8)
C21 0.0285(10) 0.0371(14) 0.0169(9) 0.0035(8) 0.0059(8) -0.0049(9)
C22 0.0293(10) 0.0239(11) 0.0257(10) 0.0070(9) 0.0085(8) -0.0015(9)
C23 0.0219(9) 0.0219(11) 0.0230(9) 0.0001(8) 0.0075(7) 0.0005(8)
C24 0.0151(8) 0.0204(10) 0.0193(9) 0.0004(7) 0.0066(7) -0.0001(7)
C25 0.0290(10) 0.0194(10) 0.0188(9) -0.0013(8) 0.0066(7) 0.0025(8)
C26 0.0228(10) 0.0273(12) 0.0292(10) -0.0026(9) 0.0104(8) -0.0013(9)
C27 0.0278(10) 0.0221(11) 0.0260(10) -0.0039(8) 0.0069(8) -0.0036(8)
C28 0.0283(10) 0.0182(10) 0.0188(9) 0.0003(8) 0.0077(7) 0.0062(8)
C29 0.0211(10) 0.0258(12) 0.0276(10) 0.0018(8) 0.0073(8) 0.0024(8)
C30 0.0277(10) 0.0218(11) 0.0250(10) -0.0029(8) 0.0039(8) -0.0036(9)

loop_
_atom_type_symbol
_atom_type_description
_atom_type_scat_dispersion_real
_atom_type_scat_dispersion_imag
_atom_type_scat_source
C C 0.0033 0.0016 'International Tables Vol C Tables 4.2.6.8 and 6.1.1.4'
H H 0.0000 0.0000 'International Tables Vol C Tables 4.2.6.8 and 6.1.1.4'
Br Br -0.2901 2.4595 'International Tables Vol C Tables 4.2.6.8 and 6.1.1.4'

loop_
_geom_angle_atom_site_label_1
_geom_angle_atom_site_label_2
_geom_angle_atom_site_label_3
_geom_angle
C2 C1 C25 176.8(2)
C1 C2 C3 175.0(2)
C4 C3 C2 174.8(2)
C3 C4 C5 171.87(18)
C4 C5 C6 115.22(15)
C4 C5 C24 113.95(15)
C6 C5 C24 105.25(13)
C4 C5 C18 111.66(14)
C6 C5 C18 104.97(14)
C24 C5 C18 104.85(14)
C7 C6 C11 120.52(16)
C7 C6 C5 126.41(16)
C11 C6 C5 113.06(15)
C6 C7 C8 118.88(18)
C6 C7 H7 120.6
C8 C7 H7 120.6
C9 C8 C7 120.85(17)
C9 C8 H8 119.6
C7 C8 H8 119.6
C8 C9 C10 120.16(18)
C8 C9 H9 119.9
C10 C9 H9 119.9
C11 C10 C9 119.31(18)
C11 C10 H10 120.3
C9 C10 H10 120.3
C10 C11 C6 120.27(16)
C10 C11 C12 126.05(16)
C6 C11 C12 113.66(15)
C19 C12 C11 105.69(14)
C19 C12 C13 105.44(14)
C11 C12 C13 105.73(13)
C19 C12 H12 113.1
C11 C12 H12 113.1
C13 C12 H12 113.1
C14 C13 C18 120.05(16)
C14 C13 C12 126.54(17)
C18 C13 C12 113.41(15)
C13 C14 C15 119.01(19)
C13 C14 H14 120.5
C15 C14 H14 120.5
C16 C15 C14 120.73(18)
C16 C15 H15 119.6
C14 C15 H15 119.6
C15 C16 C17 120.46(17)
C15 C16 H16 119.8
C17 C16 H16 119.8
C18 C17 C16 118.85(18)
C18 C17 H17 120.6
C16 C17 H17 120.6
C17 C18 C13 120.88(17)
C17 C18 C5 125.87(17)
C13 C18 C5 113.24(14)
C20 C19 C24 119.86(17)
C20 C19 C12 126.58(17)
C24 C19 C12 113.56(15)
C19 C20 C21 119.24(18)
C19 C20 H20 120.4
C21 C20 H20 120.4
C22 C21 C20 120.49(17)
C22 C21 H21 119.8
C20 C21 H21 119.8
C21 C22 C23 120.62(19)
C21 C22 H22 119.7
C23 C22 H22 119.7
C24 C23 C22 118.66(18)
C24 C23 H23 120.7
C22 C23 H23 120.7
C23 C24 C19 121.14(16)
C23 C24 C5 125.68(16)
C19 C24 C5 113.18(16)
C26 C25 C30 119.19(17)
C26 C25 C1 121.29(17)
C30 C25 C1 119.52(18)
C27 C26 C25 120.38(17)
C27 C26 H26 119.8
C25 C26 H26 119.8
C28 C27 C26 119.17(18)
C28 C27 H27 120.4
C26 C27 H27 120.4
C27 C28 C29 121.71(17)
C27 C28 Br1 119.58(15)
C29 C28 Br1 118.71(13)
C28 C29 C30 118.87(17)
C28 C29 H29 120.6
C30 C29 H29 120.6
C29 C30 C25 120.68(18)
C29 C30 H30 119.7
C25 C30 H30 119.7

loop_
_geom_bond_atom_site_label_1
_geom_bond_atom_site_label_2
_geom_bond_distance
Br1 C28 1.9006(17)
C1 C2 1.195(3)
C1 C25 1.442(3)
C2 C3 1.383(3)
C3 C4 1.193(3)
C4 C5 1.464(3)
C5 C6 1.537(2)
C5 C24 1.540(2)
C5 C18 1.547(2)
C6 C7 1.381(2)
C6 C11 1.399(2)
C7 C8 1.391(3)
C7 H7 0.9500
C8 C9 1.386(3)
C8 H8 0.9500
C9 C10 1.390(3)
C9 H9 0.9500
C10 C11 1.383(2)
C10 H10 0.9500
C11 C12 1.522(2)
C12 C19 1.520(2)
C12 C13 1.526(2)
C12 H12 1.0000
C13 C14 1.382(3)
C13 C18 1.395(3)
C14 C15 1.396(3)
C14 H14 0.9500
C15 C16 1.377(3)
C15 H15 0.9500
C16 C17 1.393(3)
C16 H16 0.9500
C17 C18 1.382(2)
C17 H17 0.9500
C19 C20 1.382(2)
C19 C24 1.399(3)
C20 C21 1.391(3)
C20 H20 0.9500
C21 C22 1.386(3)
C21 H21 0.9500
C22 C23 1.390(2)
C22 H22 0.9500
C23 C24 1.379(3)
C23 H23 0.9500
C25 C26 1.391(3)
C25 C30 1.398(3)
C26 C27 1.387(3)
C26 H26 0.9500
C27 C28 1.380(3)
C27 H27 0.9500
C28 C29 1.381(3)
C29 C30 1.383(3)
C29 H29 0.9500
C30 H30 0.9500
